data_7026685
loop_
_publ_author_name
'Saparov, Bayrammurad'
'Bobev, Svilen'

_publ_section_title
;
 Synthesis, crystal and electronic structures of the new quaternary phases
 A5Cd2Sb5F (A = Sr, Ba, Eu), and Ba5Cd2Sb5O(x) (0.5&lt;x&lt;0.7).
;
_journal_issue 47
_journal_name_full 'Dalton transactions (Cambridge, England : 2003)'
_journal_page_first 11335
_journal_page_last 11343
_journal_paper_doi 10.1039/c0dt00595a
_journal_volume 39
_journal_year 2010
_chemical_formula_moiety 'Cd Sb, F, Ba'
_chemical_formula_sum 'Ba Cd F Sb'
_chemical_formula_weight 390.49
_chemical_name_systematic
;
?
;
_space_group_IT_number 129
_symmetry_cell_setting tetragonal
_symmetry_space_group_name_Hall '-P 4a 2a'
_symmetry_space_group_name_H-M 'P 4/n m m :2'
_atom_sites_solution_primary direct
_atom_sites_solution_secondary difmap
_audit_creation_method SHELXL-97
_cell_angle_alpha 90.00
_cell_angle_beta 90.00
_cell_angle_gamma 90.00
_cell_formula_units_Z 2
_cell_length_a 4.5792(9)
_cell_length_b 4.5792(9)
_cell_length_c 9.740(4)
_cell_measurement_reflns_used 185
_cell_measurement_temperature 200(2)
_cell_measurement_theta_max 28.26
_cell_measurement_theta_min 2.09
_cell_volume 204.24(10)
_computing_cell_refinement 'Bruker SMART'
_computing_data_collection 'Bruker SMART'
_computing_data_reduction 'Bruker SAINT'
_computing_molecular_graphics 'Bruker SHELXTL'
_computing_publication_material 'Bruker SHELXTL'
_computing_structure_refinement 'SHELXL-97 (Sheldrick, 1997)'
_computing_structure_solution 'SHELXS-97 (Sheldrick, 1990)'
_diffrn_ambient_temperature 200(2)
_diffrn_measured_fraction_theta_full 0.995
_diffrn_measured_fraction_theta_max 0.995
_diffrn_measurement_device_type 'CCD area detector'
_diffrn_measurement_method 'phi and omega scans'
_diffrn_radiation_monochromator graphite
_diffrn_radiation_source 'fine-focus sealed tube'
_diffrn_radiation_type MoK\a
_diffrn_radiation_wavelength 0.71073
_diffrn_reflns_av_R_equivalents 0.0572
_diffrn_reflns_av_sigmaI/netI 0.0216
_diffrn_reflns_limit_h_max 6
_diffrn_reflns_limit_h_min -6
_diffrn_reflns_limit_k_max 6
_diffrn_reflns_limit_k_min -6
_diffrn_reflns_limit_l_max 12
_diffrn_reflns_limit_l_min -12
_diffrn_reflns_number 2625
_diffrn_reflns_theta_full 28.26
_diffrn_reflns_theta_max 28.26
_diffrn_reflns_theta_min 2.09
_exptl_absorpt_coefficient_mu 21.055
_exptl_absorpt_correction_T_max 0.5614
_exptl_absorpt_correction_T_min 0.4577
_exptl_absorpt_correction_type multi-scan
_exptl_absorpt_process_details
;
SADABS (Sheldrick, 2003)
;
_exptl_crystal_colour black
_exptl_crystal_density_diffrn 6.350
_exptl_crystal_density_method 'not measured'
_exptl_crystal_description irregular
_exptl_crystal_F_000 328
_exptl_crystal_size_max 0.04
_exptl_crystal_size_mid 0.03
_exptl_crystal_size_min 0.03
_refine_diff_density_max 1.874
_refine_diff_density_min -1.407
_refine_diff_density_rms 0.245
_refine_ls_extinction_method none
_refine_ls_goodness_of_fit_ref 1.102
_refine_ls_matrix_type full
_refine_ls_number_parameters 11
_refine_ls_number_reflns 185
_refine_ls_number_restraints 0
_refine_ls_restrained_S_all 1.102
_refine_ls_R_factor_all 0.0251
_refine_ls_R_factor_gt 0.0194
_refine_ls_shift/su_max 0.000
_refine_ls_shift/su_mean 0.000
_refine_ls_structure_factor_coef Fsqd
_refine_ls_weighting_details 'calc w=1/[\s^2^(Fo^2^)+(0.0168P)^2^+0.3375P] where P=(Fo^2^+2Fc^2^)/3'
_refine_ls_weighting_scheme calc
_refine_ls_wR_factor_gt 0.0386
_refine_ls_wR_factor_ref 0.0406
_reflns_number_gt 162
_reflns_number_total 185
_reflns_threshold_expression >2sigma(I)
_cod_data_source_file c0dt00595a.txt
_cod_data_source_block BaCdSbF
_cod_original_cell_volume 204.24(9)
_cod_original_sg_symbol_Hall -P4a2a
_cod_original_sg_symbol_H-M P4/nmm
_cod_database_code 7026685

loop_
_symmetry_equiv_pos_as_xyz
'x, y, z'
'-x+1/2, -y+1/2, z'
'-y+1/2, x, z'
'y, -x+1/2, z'
'-x, y+1/2, -z'
'x+1/2, -y, -z'
'y+1/2, x+1/2, -z'
'-y, -x, -z'
'-x, -y, -z'
'x-1/2, y-1/2, -z'
'y-1/2, -x, -z'
'-y, x-1/2, -z'
'x, -y-1/2, z'
'-x-1/2, y, z'
'-y-1/2, -x-1/2, z'
'y, x, z'

loop_
_atom_site_label
_atom_site_type_symbol
_atom_site_fract_x
_atom_site_fract_y
_atom_site_fract_z
_atom_site_U_iso_or_equiv
_atom_site_adp_type
_atom_site_occupancy
_atom_site_symmetry_multiplicity
_atom_site_calc_flag
_atom_site_refinement_flags
Ba Ba 0.2500 0.2500 0.35865(8) 0.0118(2) Uani 1 8 d S
Cd Cd 0.2500 0.7500 0.0000 0.0137(2) Uani 1 8 d S
Sb Sb 0.2500 0.2500 0.81486(9) 0.0115(2) Uani 1 8 d S
F F 0.2500 0.7500 0.5000 0.0132(16) Uani 1 8 d S

loop_
_atom_site_aniso_label
_atom_site_aniso_U_11
_atom_site_aniso_U_22
_atom_site_aniso_U_33
_atom_site_aniso_U_23
_atom_site_aniso_U_13
_atom_site_aniso_U_12
Ba 0.0111(3) 0.0111(3) 0.0132(4) 0.000 0.000 0.000
Cd 0.0128(3) 0.0128(3) 0.0153(5) 0.000 0.000 0.000
Sb 0.0109(3) 0.0109(3) 0.0126(5) 0.000 0.000 0.000
F 0.013(2) 0.013(2) 0.014(4) 0.000 0.000 0.000

loop_
_atom_type_symbol
_atom_type_description
_atom_type_scat_dispersion_real
_atom_type_scat_dispersion_imag
_atom_type_scat_source
F F 0.0171 0.0103 'International Tables Vol C Tables 4.2.6.8 and 6.1.1.4'
Cd Cd -0.8075 1.2024 'International Tables Vol C Tables 4.2.6.8 and 6.1.1.4'
Sb Sb -0.5866 1.5461 'International Tables Vol C Tables 4.2.6.8 and 6.1.1.4'
Ba Ba -0.3244 2.2819 'International Tables Vol C Tables 4.2.6.8 and 6.1.1.4'

loop_
_geom_angle_atom_site_label_1
_geom_angle_atom_site_label_2
_geom_angle_atom_site_label_3
_geom_angle
_geom_angle_site_symmetry_1
_geom_angle_site_symmetry_3
F Ba F 74.599(16) 9_666 .
F Ba F 117.96(4) 9_666 9_566
F Ba F 74.599(16) . 9_566
F Ba F 74.599(16) 9_666 1_545
F Ba F 117.96(4) . 1_545
F Ba F 74.599(16) 9_566 1_545
F Ba Sb 140.865(6) 9_666 9_556
F Ba Sb 140.865(6) . 9_556
F Ba Sb 72.616(18) 9_566 9_556
F Ba Sb 72.616(18) 1_545 9_556
F Ba Sb 72.616(18) 9_666 9_666
F Ba Sb 72.616(18) . 9_666
F Ba Sb 140.865(6) 9_566 9_666
F Ba Sb 140.865(6) 1_545 9_666
Sb Ba Sb 124.88(4) 9_556 9_666
F Ba Sb 140.865(6) 9_666 9_566
F Ba Sb 72.616(18) . 9_566
F Ba Sb 72.616(18) 9_566 9_566
F Ba Sb 140.865(6) 1_545 9_566
Sb Ba Sb 77.638(16) 9_556 9_566
Sb Ba Sb 77.638(16) 9_666 9_566
F Ba Sb 72.616(18) 9_666 9_656
F Ba Sb 140.865(6) . 9_656
F Ba Sb 140.865(6) 9_566 9_656
F Ba Sb 72.616(18) 1_545 9_656
Sb Ba Sb 77.638(16) 9_556 9_656
Sb Ba Sb 77.638(16) 9_666 9_656
Sb Ba Sb 124.88(4) 9_566 9_656
F Ba Ba 37.300(8) 9_666 9_666
F Ba Ba 37.300(8) . 9_666
F Ba Ba 97.34(3) 9_566 9_666
F Ba Ba 97.34(3) 1_545 9_666
Sb Ba Ba 167.18(3) 9_556 9_666
Sb Ba Ba 67.94(3) 9_666 9_666
Sb Ba Ba 107.442(12) 9_566 9_666
Sb Ba Ba 107.442(12) 9_656 9_666
F Ba Ba 37.300(8) 9_666 9_656
F Ba Ba 97.34(3) . 9_656
F Ba Ba 97.34(3) 9_566 9_656
F Ba Ba 37.300(8) 1_545 9_656
Sb Ba Ba 107.442(12) 9_556 9_656
Sb Ba Ba 107.442(13) 9_666 9_656
Sb Ba Ba 167.18(3) 9_566 9_656
Sb Ba Ba 67.94(3) 9_656 9_656
Ba Ba Ba 65.19(2) 9_666 9_656
F Ba Ba 97.34(3) 9_666 9_566
F Ba Ba 37.300(8) . 9_566
F Ba Ba 37.300(8) 9_566 9_566
F Ba Ba 97.34(3) 1_545 9_566
Sb Ba Ba 107.442(12) 9_556 9_566
Sb Ba Ba 107.442(13) 9_666 9_566
Sb Ba Ba 67.94(3) 9_566 9_566
Sb Ba Ba 167.18(3) 9_656 9_566
Ba Ba Ba 65.19(2) 9_666 9_566
Ba Ba Ba 99.24(4) 9_656 9_566
F Ba Ba 97.34(3) 9_666 9_556
F Ba Ba 97.34(3) . 9_556
F Ba Ba 37.300(8) 9_566 9_556
F Ba Ba 37.300(8) 1_545 9_556
Sb Ba Ba 67.94(3) 9_556 9_556
Sb Ba Ba 167.18(3) 9_666 9_556
Sb Ba Ba 107.442(13) 9_566 9_556
Sb Ba Ba 107.442(13) 9_656 9_556
Ba Ba Ba 99.24(4) 9_666 9_556
Ba Ba Ba 65.19(2) 9_656 9_556
Ba Ba Ba 65.19(2) 9_566 9_556
Sb Cd Sb 112.510(19) 9_666 1_554
Sb Cd Sb 103.55(4) 9_666 9_566
Sb Cd Sb 112.510(19) 1_554 9_566
Sb Cd Sb 112.510(19) 9_666 1_564
Sb Cd Sb 103.55(4) 1_554 1_564
Sb Cd Sb 112.510(19) 9_566 1_564
Sb Cd Cd 123.745(10) 9_666 9_565
Sb Cd Cd 56.255(10) 1_554 9_565
Sb Cd Cd 56.255(9) 9_566 9_565
Sb Cd Cd 123.745(9) 1_564 9_565
Sb Cd Cd 56.255(10) 9_666 9_675
Sb Cd Cd 123.745(10) 1_554 9_675
Sb Cd Cd 123.745(9) 9_566 9_675
Sb Cd Cd 56.255(9) 1_564 9_675
Cd Cd Cd 180.0 9_565 9_675
Sb Cd Cd 56.255(9) 9_666 9_665
Sb Cd Cd 56.255(9) 1_554 9_665
Sb Cd Cd 123.745(9) 9_566 9_665
Sb Cd Cd 123.745(9) 1_564 9_665
Cd Cd Cd 90.0 9_565 9_665
Cd Cd Cd 90.0 9_675 9_665
Sb Cd Cd 123.745(9) 9_666 9_575
Sb Cd Cd 123.745(9) 1_554 9_575
Sb Cd Cd 56.255(9) 9_566 9_575
Sb Cd Cd 56.255(9) 1_564 9_575
Cd Cd Cd 90.0 9_565 9_575
Cd Cd Cd 90.0 9_675 9_575
Cd Cd Cd 180.0 9_665 9_575
Cd Sb Cd 67.490(19) 9_666 1_556
Cd Sb Cd 103.55(4) 9_666 9_566
Cd Sb Cd 67.490(19) 1_556 9_566
Cd Sb Cd 67.490(19) 9_666 1_546
Cd Sb Cd 103.55(4) 1_556 1_546
Cd Sb Cd 67.490(19) 9_566 1_546
Cd Sb Ba 141.146(9) 9_666 9_556
Cd Sb Ba 141.146(9) 1_556 9_556
Cd Sb Ba 78.10(2) 9_566 9_556
Cd Sb Ba 78.10(2) 1_546 9_556
Cd Sb Ba 78.10(2) 9_666 9_666
Cd Sb Ba 78.10(2) 1_556 9_666
Cd Sb Ba 141.146(9) 9_566 9_666
Cd Sb Ba 141.146(9) 1_546 9_666
Ba Sb Ba 124.88(4) 9_556 9_666
Cd Sb Ba 78.10(2) 9_666 9_656
Cd Sb Ba 141.146(9) 1_556 9_656
Cd Sb Ba 141.146(9) 9_566 9_656
Cd Sb Ba 78.10(2) 1_546 9_656
Ba Sb Ba 77.638(16) 9_556 9_656
Ba Sb Ba 77.638(16) 9_666 9_656
Cd Sb Ba 141.146(9) 9_666 9_566
Cd Sb Ba 78.10(2) 1_556 9_566
Cd Sb Ba 78.10(2) 9_566 9_566
Cd Sb Ba 141.146(9) 1_546 9_566
Ba Sb Ba 77.638(16) 9_556 9_566
Ba Sb Ba 77.638(16) 9_666 9_566
Ba Sb Ba 124.88(4) 9_656 9_566
Ba F Ba 117.96(4) 9_666 9_566
Ba F Ba 105.400(16) 9_666 1_565
Ba F Ba 105.400(16) 9_566 1_565
Ba F Ba 105.400(16) 9_666 .
Ba F Ba 105.400(16) 9_566 .
Ba F Ba 117.96(4) 1_565 .

loop_
_geom_bond_atom_site_label_1
_geom_bond_atom_site_label_2
_geom_bond_distance
_geom_bond_site_symmetry_2
Ba F 2.6717(6) 9_666
Ba F 2.6717(6) .
Ba F 2.6717(6) 9_566
Ba F 2.6717(6) 1_545
Ba Sb 3.6525(8) 9_556
Ba Sb 3.6525(8) 9_666
Ba Sb 3.6525(8) 9_566
Ba Sb 3.6525(8) 9_656
Ba Ba 4.2505(13) 9_666
Ba Ba 4.2505(13) 9_656
Ba Ba 4.2505(13) 9_566
Ba Ba 4.2505(13) 9_556
Cd Sb 2.9145(8) 9_666
Cd Sb 2.9145(8) 1_554
Cd Sb 2.9145(8) 9_566
Cd Sb 2.9145(8) 1_564
Cd Cd 3.2380(6) 9_565
Cd Cd 3.2380(6) 9_675
Cd Cd 3.2380(6) 9_665
Cd Cd 3.2380(6) 9_575
Sb Cd 2.9145(8) 9_666
Sb Cd 2.9145(8) 1_556
Sb Cd 2.9145(8) 9_566
Sb Cd 2.9145(8) 1_546
Sb Ba 3.6525(8) 9_556
Sb Ba 3.6525(8) 9_666
Sb Ba 3.6525(8) 9_656
Sb Ba 3.6525(8) 9_566
F Ba 2.6717(6) 9_666
F Ba 2.6717(6) 9_566
F Ba 2.6717(6) 1_565
